data_7702215
loop_
_publ_author_name
'Gu, Jin-Zhong'
'Cai, Yan'
'Wen, Min'
'Shi, Zi-Fa'
'Kirillov, Alexander M.'

_publ_section_title
;
 A new series of Cd(ii) metal-organic architectures driven by soft
 ether-bridged tricarboxylate spacers: synthesis, structural and
 topological versatility, and photocatalytic properties.
;
_journal_issue 40
_journal_name_full 'Dalton transactions (Cambridge, England : 2003)'
_journal_page_first 14327
_journal_page_last 14339
_journal_paper_doi 10.1039/c8dt02467g
_journal_volume 47
_journal_year 2018
_chemical_formula_sum 'C34 H32 Cd3 N2 O18'
_chemical_formula_weight 1093.81
_space_group_crystal_system triclinic
_space_group_IT_number 2
_space_group_name_Hall '-P 1'
_space_group_name_H-M_alt 'P -1'
_atom_sites_solution_hydrogens mixed
_audit_creation_method SHELXL-2014/7
_audit_update_record
;
2018-08-04 deposited with the CCDC.
2018-08-20 downloaded from the CCDC.
;
_cell_angle_alpha 82.805(3)
_cell_angle_beta 81.780(3)
_cell_angle_gamma 87.608(2)
_cell_formula_units_Z 2
_cell_length_a 7.55473(20)
_cell_length_b 14.2041(5)
_cell_length_c 16.6418(6)
_cell_measurement_reflns_used 11113
_cell_measurement_temperature 293(2)
_cell_measurement_theta_max 25.050
_cell_measurement_theta_min 3.428
_cell_volume 1753.02(10)
_computing_cell_refinement 'Bruker SAINT'
_computing_data_collection 'Bruker APEX2'
_computing_data_reduction 'Bruker SAINT'
_computing_molecular_graphics 'Bruker SHELXTL'
_computing_publication_material 'Bruker SHELXTL'
_computing_structure_refinement 'SHELXL-2014/7 (Sheldrick, 2014)'
_computing_structure_solution 'SHELXL-2014/7 (Sheldrick, 2014)'
_diffrn_ambient_temperature 293(2)
_diffrn_measured_fraction_theta_full 0.997
_diffrn_measured_fraction_theta_max 0.997
_diffrn_measurement_device_type 'Bruker APE-II CCD'
_diffrn_measurement_method '\f and \w scans'
_diffrn_radiation_type MoK\a
_diffrn_radiation_wavelength 0.71073
_diffrn_reflns_av_R_equivalents 0.0239
_diffrn_reflns_av_unetI/netI 0.0378
_diffrn_reflns_Laue_measured_fraction_full 0.997
_diffrn_reflns_Laue_measured_fraction_max 0.997
_diffrn_reflns_limit_h_max 8
_diffrn_reflns_limit_h_min -8
_diffrn_reflns_limit_k_max 16
_diffrn_reflns_limit_k_min -15
_diffrn_reflns_limit_l_max 19
_diffrn_reflns_limit_l_min -19
_diffrn_reflns_number 11113
_diffrn_reflns_point_group_measured_fraction_full 0.997
_diffrn_reflns_point_group_measured_fraction_max 0.997
_diffrn_reflns_theta_full 25.050
_diffrn_reflns_theta_max 25.050
_diffrn_reflns_theta_min 3.428
_diffrn_source 'fine-focus sealed tube'
_exptl_absorpt_coefficient_mu 1.891
_exptl_absorpt_correction_T_max 0.681
_exptl_absorpt_correction_T_min 0.649
_exptl_absorpt_correction_type multi-scan
_exptl_absorpt_process_details SADABS
_exptl_crystal_colour colourless
_exptl_crystal_density_diffrn 2.072
_exptl_crystal_description block
_exptl_crystal_F_000 1076
_exptl_crystal_size_max 0.250
_exptl_crystal_size_mid 0.230
_exptl_crystal_size_min 0.220
_exptl_transmission_factor_max 0.666
_exptl_transmission_factor_min 0.630
_refine_diff_density_max 0.714
_refine_diff_density_min -0.574
_refine_diff_density_rms 0.091
_refine_ls_extinction_method none
_refine_ls_goodness_of_fit_ref 1.043
_refine_ls_hydrogen_treatment constr
_refine_ls_matrix_type full
_refine_ls_number_parameters 514
_refine_ls_number_reflns 6171
_refine_ls_number_restraints 0
_refine_ls_restrained_S_all 1.043
_refine_ls_R_factor_all 0.0371
_refine_ls_R_factor_gt 0.0283
_refine_ls_shift/su_max 0.001
_refine_ls_shift/su_mean 0.000
_refine_ls_structure_factor_coef Fsqd
_refine_ls_weighting_details 'w=1/[\s^2^(Fo^2^)+(0.0264P)^2^+1.0961P] where P=(Fo^2^+2Fc^2^)/3'
_refine_ls_weighting_scheme calc
_refine_ls_wR_factor_gt 0.0644
_refine_ls_wR_factor_ref 0.0714
_reflns_Friedel_coverage 0.000
_reflns_number_gt 5142
_reflns_number_total 6171
_reflns_threshold_expression 'I > 2\s(I)'
_cod_data_source_file c8dt02467g2.cif
_cod_data_source_block 362-4Cd
_cod_database_code 7702215
_shelx_shelxl_version_number 2014/7
_shelx_space_group_comment
;
The symmetry employed for this shelxl refinement is uniquely defined
by the following loop, which should always be used as a source of
symmetry information in preference to the above space-group names.
They are only intended as comments.
;
_shelx_estimated_absorpt_t_min 0.649
_shelx_estimated_absorpt_t_max 0.681

loop_
_space_group_symop_operation_xyz
'x, y, z'
'-x, -y, -z'

loop_
_atom_site_label
_atom_site_type_symbol
_atom_site_fract_x
_atom_site_fract_y
_atom_site_fract_z
_atom_site_U_iso_or_equiv
_atom_site_adp_type
_atom_site_occupancy
_atom_site_site_symmetry_order
_atom_site_calc_flag
_atom_site_refinement_flags_posn
_atom_site_refinement_flags_adp
C1 C 0.5498(4) 0.0584(2) 0.2633(2) 0.0210(8) Uani 1 1 d . .
C2 C 0.5683(4) -0.0461(2) 0.2866(2) 0.0182(7) Uani 1 1 d . .
C3 C 0.4375(4) -0.0988(2) 0.3393(2) 0.0209(8) Uani 1 1 d . .
C4 C 0.4594(4) -0.1955(2) 0.3592(2) 0.0223(8) Uani 1 1 d . .
H4 H 0.3715 -0.2293 0.3947 0.027 Uiso 1 1 calc R U
C5 C 0.6133(4) -0.2424(2) 0.3260(2) 0.0204(8) Uani 1 1 d . .
C6 C 0.6411(4) -0.3468(2) 0.3471(2) 0.0224(8) Uani 1 1 d . .
C7 C 0.7438(4) -0.1910(2) 0.2740(2) 0.0257(8) Uani 1 1 d . .
H7 H 0.8461 -0.2220 0.2511 0.031 Uiso 1 1 calc R U
C8 C 0.7232(4) -0.0945(2) 0.2558(2) 0.0248(8) Uani 1 1 d . .
H8 H 0.8142 -0.0607 0.2224 0.030 Uiso 1 1 calc R U
C9 C 0.1663(4) -0.0907(2) 0.4324(2) 0.0264(9) Uani 1 1 d . .
C10 C 0.2102(5) -0.1185(3) 0.5089(2) 0.0317(9) Uani 1 1 d . .
H10 H 0.3258 -0.1111 0.5199 0.038 Uiso 1 1 calc R U
C11 C 0.0804(4) -0.1580(3) 0.5702(2) 0.0282(9) Uani 1 1 d . .
H11 H 0.1095 -0.1780 0.6222 0.034 Uiso 1 1 calc R U
C12 C -0.0928(4) -0.1678(2) 0.5539(2) 0.0233(8) Uani 1 1 d . .
C13 C -0.2325(4) -0.2086(2) 0.6210(2) 0.0231(8) Uani 1 1 d . .
C14 C -0.1340(5) -0.1381(3) 0.4766(3) 0.0351(10) Uani 1 1 d . .
H14 H -0.2500 -0.1439 0.4656 0.042 Uiso 1 1 calc R U
C15 C -0.0043(5) -0.0995(3) 0.4149(3) 0.0369(10) Uani 1 1 d . .
H15 H -0.0323 -0.0800 0.3626 0.044 Uiso 1 1 calc R U
C16 C 0.4411(4) 0.4509(2) 0.2338(2) 0.0223(8) Uani 1 1 d . .
C17 C 0.4089(4) 0.5553(2) 0.2135(2) 0.0210(8) Uani 1 1 d . .
C18 C 0.5301(4) 0.6089(2) 0.1565(2) 0.0224(8) Uani 1 1 d . .
C19 C 0.5008(4) 0.7049(2) 0.1364(2) 0.0223(8) Uani 1 1 d . .
H19 H 0.5816 0.7397 0.0977 0.027 Uiso 1 1 calc R U
C20 C 0.3488(4) 0.7496(2) 0.1745(2) 0.0210(8) Uani 1 1 d . .
C21 C 0.3147(4) 0.8538(2) 0.1558(2) 0.0222(8) Uani 1 1 d . .
C22 C 0.2297(4) 0.6966(3) 0.2324(2) 0.0287(9) Uani 1 1 d . .
H22 H 0.1302 0.7263 0.2590 0.034 Uiso 1 1 calc R U
C23 C 0.2581(4) 0.5999(3) 0.2506(2) 0.0286(9) Uani 1 1 d . .
H23 H 0.1755 0.5647 0.2880 0.034 Uiso 1 1 calc R U
C24 C 0.8014(5) 0.6011(3) 0.0630(2) 0.0301(9) Uani 1 1 d . .
C25 C 0.7763(5) 0.6082(3) -0.0172(3) 0.0442(11) Uani 1 1 d . .
H25 H 0.6693 0.5899 -0.0315 0.053 Uiso 1 1 calc R U
C26 C 0.9131(5) 0.6431(3) -0.0769(3) 0.0418(11) Uani 1 1 d . .
H26 H 0.8980 0.6474 -0.1318 0.050 Uiso 1 1 calc R U
C27 C 1.0712(4) 0.6714(2) -0.0560(2) 0.0242(8) Uani 1 1 d . .
C28 C 1.2210(4) 0.7045(2) -0.1213(2) 0.0251(8) Uani 1 1 d . .
C29 C 1.0906(5) 0.6661(3) 0.0252(3) 0.0438(11) Uani 1 1 d . .
H29 H 1.1956 0.6865 0.0399 0.053 Uiso 1 1 calc R U
C30 C 0.9552(6) 0.6306(3) 0.0858(3) 0.0486(12) Uani 1 1 d . .
H30 H 0.9690 0.6270 0.1408 0.058 Uiso 1 1 calc R U
C31 C -0.1266(4) 0.0472(3) 0.0537(2) 0.0326(9) Uani 1 1 d . .
H31A H -0.1978 0.0813 0.0148 0.039 Uiso 1 1 calc R U
H31B H -0.1770 0.0607 0.1081 0.039 Uiso 1 1 calc R U
C32 C 0.1317(5) 0.0581(3) -0.0489(2) 0.0342(10) Uani 1 1 d . .
H32A H 0.2539 0.0792 -0.0628 0.041 Uiso 1 1 calc R U
H32B H 0.0608 0.0922 -0.0879 0.041 Uiso 1 1 calc R U
C33 C 0.8675(4) 0.5681(3) 0.5239(3) 0.0348(10) Uani 1 1 d . .
H33A H 0.8751 0.5640 0.5819 0.042 Uiso 1 1 calc R U
H33B H 0.7766 0.6158 0.5112 0.042 Uiso 1 1 calc R U
C34 C 0.9552(5) 0.4031(3) 0.5242(3) 0.0331(9) Uani 1 1 d . .
H34A H 0.9235 0.3420 0.5110 0.040 Uiso 1 1 calc R U
H34B H 0.9633 0.3973 0.5822 0.040 Uiso 1 1 calc R U
Cd1 Cd 0.24755(3) 0.04252(2) 0.13755(2) 0.02313(8) Uani 1 1 d . .
Cd2 Cd 0.49998(3) 0.25497(2) 0.24721(2) 0.02224(8) Uani 1 1 d . .
Cd3 Cd 0.71623(3) 0.46432(2) 0.37504(2) 0.02511(9) Uani 1 1 d . .
N1 N 0.0597(4) 0.0790(2) 0.03513(19) 0.0293(7) Uani 1 1 d . .
H1 H 0.0478 0.1484 0.0297 0.035 Uiso 1 1 calc R U
N2 N 0.8162(4) 0.4753(2) 0.5042(2) 0.0306(8) Uani 1 1 d . .
H2 H 0.7119 0.4578 0.5447 0.037 Uiso 1 1 calc R U
O1 O 0.4181(3) 0.09234(16) 0.22908(15) 0.0254(6) Uani 1 1 d . .
O2 O 0.6693(3) 0.11051(17) 0.27692(18) 0.0336(7) Uani 1 1 d . .
O3 O 0.5323(3) -0.39241(16) 0.40247(16) 0.0279(6) Uani 1 1 d . .
O4 O 0.7746(3) -0.38691(17) 0.31150(17) 0.0335(7) Uani 1 1 d . .
O5 O 0.2893(3) -0.04650(17) 0.36991(17) 0.0354(7) Uani 1 1 d . .
O6 O -0.3929(3) -0.21034(18) 0.60845(17) 0.0334(7) Uani 1 1 d . .
O7 O -0.1869(3) -0.23965(18) 0.68963(16) 0.0312(6) Uani 1 1 d . .
O8 O 0.3901(3) 0.39598(18) 0.18981(17) 0.0339(6) Uani 1 1 d . .
O9 O 0.5151(3) 0.42027(17) 0.29631(16) 0.0318(6) Uani 1 1 d . .
O10 O 0.1819(3) 0.89149(17) 0.19548(17) 0.0336(7) Uani 1 1 d . .
O11 O 0.4182(3) 0.90282(17) 0.10144(16) 0.0299(6) Uani 1 1 d . .
O12 O 0.6746(3) 0.55711(18) 0.12375(18) 0.0399(8) Uani 1 1 d . .
O13 O 1.2149(3) 0.69086(19) -0.19394(16) 0.0329(6) Uani 1 1 d . .
O14 O 1.3509(3) 0.7446(2) -0.10265(18) 0.0434(8) Uani 1 1 d . .
O15 O 0.0400(3) 0.1240(2) 0.21583(18) 0.0433(8) Uani 1 1 d . .
H1W H -0.0705 0.1197 0.2266 0.052 Uiso 1 1 d R U
H2W H 0.0879 0.1515 0.2488 0.052 Uiso 1 1 d R U
O16 O 0.4271(3) 0.14292(19) 0.04800(17) 0.0395(7) Uani 1 1 d . .
H3W H 0.4830 0.1309 0.0034 0.047 Uiso 1 1 d R U
H4W H 0.4899 0.1783 0.0680 0.047 Uiso 1 1 d R U
O17 O 0.5950(3) 0.33379(18) 0.45266(17) 0.0362(7) Uani 1 1 d . .
H5W H 0.5282 0.3036 0.4286 0.043 Uiso 1 1 d R U
H6W H 0.5408 0.3477 0.4977 0.043 Uiso 1 1 d R U
O18 O 0.9391(3) 0.39676(19) 0.29592(17) 0.0361(7) Uani 1 1 d . .
H7W H 0.8973 0.3684 0.2619 0.043 Uiso 1 1 d R U
H8W H 1.0102 0.3521 0.3069 0.043 Uiso 1 1 d R U

loop_
_atom_site_aniso_label
_atom_site_aniso_U_11
_atom_site_aniso_U_22
_atom_site_aniso_U_33
_atom_site_aniso_U_23
_atom_site_aniso_U_13
_atom_site_aniso_U_12
C1 0.0215(17) 0.0221(19) 0.0169(19) -0.0019(16) 0.0053(14) 0.0011(14)
C2 0.0198(16) 0.0160(17) 0.0185(19) -0.0020(15) -0.0014(14) -0.0016(13)
C3 0.0164(16) 0.0244(19) 0.021(2) -0.0035(16) 0.0006(14) 0.0028(13)
C4 0.0235(17) 0.0193(19) 0.022(2) -0.0003(16) 0.0015(15) -0.0017(14)
C5 0.0238(17) 0.0184(18) 0.0202(19) -0.0046(15) -0.0052(14) 0.0022(13)
C6 0.0230(18) 0.0180(18) 0.027(2) -0.0044(16) -0.0059(15) 0.0005(14)
C7 0.0209(17) 0.026(2) 0.027(2) -0.0034(17) 0.0041(15) 0.0044(14)
C8 0.0201(17) 0.026(2) 0.025(2) 0.0014(17) 0.0046(15) -0.0011(14)
C9 0.0268(19) 0.0179(19) 0.029(2) -0.0012(17) 0.0122(16) 0.0004(14)
C10 0.0207(18) 0.040(2) 0.033(2) -0.004(2) 0.0029(16) -0.0053(16)
C11 0.0258(19) 0.036(2) 0.022(2) -0.0031(18) 0.0001(15) -0.0014(15)
C12 0.0229(17) 0.0215(19) 0.024(2) -0.0073(16) 0.0055(15) -0.0020(14)
C13 0.0269(19) 0.0146(18) 0.027(2) -0.0090(16) 0.0053(16) -0.0024(13)
C14 0.0243(19) 0.049(3) 0.031(2) -0.001(2) -0.0017(17) -0.0068(17)
C15 0.037(2) 0.046(3) 0.025(2) 0.003(2) -0.0012(18) -0.0028(18)
C16 0.0204(17) 0.0214(19) 0.022(2) -0.0012(16) 0.0069(15) -0.0021(14)
C17 0.0219(17) 0.0210(19) 0.021(2) -0.0023(16) -0.0044(14) -0.0026(13)
C18 0.0203(17) 0.0228(19) 0.023(2) -0.0020(16) 0.0020(14) 0.0007(14)
C19 0.0248(17) 0.0198(18) 0.020(2) -0.0014(16) 0.0027(15) -0.0008(14)
C20 0.0198(17) 0.0222(19) 0.021(2) -0.0014(16) -0.0049(14) 0.0009(13)
C21 0.0228(18) 0.0242(19) 0.021(2) -0.0061(16) -0.0058(15) 0.0001(14)
C22 0.0223(18) 0.028(2) 0.032(2) -0.0014(18) 0.0035(16) 0.0047(15)
C23 0.0266(19) 0.027(2) 0.027(2) 0.0059(17) 0.0066(16) -0.0034(15)
C24 0.0295(19) 0.024(2) 0.032(2) -0.0021(18) 0.0121(17) 0.0004(15)
C25 0.023(2) 0.070(3) 0.038(3) -0.005(2) 0.0036(18) -0.0132(19)
C26 0.029(2) 0.072(3) 0.024(2) -0.004(2) 0.0000(17) -0.014(2)
C27 0.0236(18) 0.0237(19) 0.024(2) -0.0065(16) 0.0040(15) -0.0024(14)
C28 0.0252(18) 0.0198(19) 0.029(2) -0.0041(17) 0.0043(16) -0.0046(14)
C29 0.038(2) 0.063(3) 0.031(3) -0.005(2) 0.0008(19) -0.023(2)
C30 0.054(3) 0.072(3) 0.018(2) -0.003(2) 0.001(2) -0.017(2)
C31 0.0252(19) 0.046(2) 0.028(2) -0.0098(19) -0.0039(16) 0.0072(16)
C32 0.031(2) 0.048(3) 0.022(2) -0.001(2) -0.0011(17) -0.0118(17)
C33 0.0263(19) 0.039(2) 0.043(3) -0.019(2) -0.0082(18) 0.0078(16)
C34 0.036(2) 0.028(2) 0.037(3) -0.0031(19) -0.0104(18) -0.0057(16)
Cd1 0.02360(14) 0.02061(15) 0.02526(16) -0.00420(12) -0.00245(11) -0.00043(10)
Cd2 0.02249(14) 0.01701(14) 0.02454(16) -0.00242(12) 0.00635(11) -0.00257(10)
Cd3 0.02827(15) 0.01940(15) 0.02766(17) -0.00369(12) -0.00316(11) -0.00038(10)
N1 0.0295(16) 0.0311(18) 0.0292(19) -0.0089(15) -0.0057(14) -0.0026(13)
N2 0.0230(15) 0.0342(19) 0.036(2) -0.0078(16) -0.0029(14) -0.0043(13)
O1 0.0287(13) 0.0199(13) 0.0269(15) 0.0000(11) -0.0048(11) 0.0013(10)
O2 0.0282(13) 0.0254(14) 0.0490(19) -0.0055(13) -0.0098(12) -0.0047(11)
O3 0.0322(13) 0.0220(13) 0.0279(15) -0.0016(12) 0.0003(11) -0.0029(10)
O4 0.0325(14) 0.0242(14) 0.0398(17) -0.0043(13) 0.0073(12) 0.0056(11)
O5 0.0300(13) 0.0231(14) 0.0423(18) 0.0057(13) 0.0212(12) 0.0042(10)
O6 0.0218(13) 0.0403(16) 0.0372(17) -0.0066(14) 0.0036(11) -0.0102(11)
O7 0.0307(13) 0.0340(15) 0.0258(16) 0.0000(13) 0.0049(11) -0.0071(11)
O8 0.0428(15) 0.0252(14) 0.0360(17) -0.0025(13) -0.0136(13) -0.0018(11)
O9 0.0442(15) 0.0235(14) 0.0288(16) 0.0024(12) -0.0137(13) 0.0009(11)
O10 0.0331(14) 0.0254(14) 0.0390(17) -0.0035(13) 0.0041(12) 0.0039(11)
O11 0.0319(13) 0.0231(14) 0.0316(16) 0.0009(12) 0.0018(12) 0.0001(10)
O12 0.0363(15) 0.0265(15) 0.0443(19) 0.0064(13) 0.0254(13) 0.0085(11)
O13 0.0275(13) 0.0466(17) 0.0224(15) -0.0045(13) 0.0071(11) -0.0109(11)
O14 0.0399(15) 0.0543(19) 0.0376(18) -0.0119(15) 0.0025(13) -0.0283(14)
O15 0.0232(13) 0.064(2) 0.049(2) -0.0328(17) -0.0032(13) 0.0032(12)
O16 0.0429(15) 0.0498(18) 0.0268(16) -0.0082(14) 0.0011(13) -0.0218(13)
O17 0.0444(15) 0.0381(16) 0.0278(16) -0.0053(13) -0.0042(12) -0.0169(12)
O18 0.0323(14) 0.0434(17) 0.0355(17) -0.0168(14) -0.0067(12) 0.0093(12)

loop_
_atom_type_symbol
_atom_type_description
_atom_type_scat_dispersion_real
_atom_type_scat_dispersion_imag
_atom_type_scat_source
C C 0.0033 0.0016 'International Tables Vol C Tables 4.2.6.8 and 6.1.1.4'
H H 0.0000 0.0000 'International Tables Vol C Tables 4.2.6.8 and 6.1.1.4'
N N 0.0061 0.0033 'International Tables Vol C Tables 4.2.6.8 and 6.1.1.4'
O O 0.0106 0.0060 'International Tables Vol C Tables 4.2.6.8 and 6.1.1.4'
Cd Cd -0.8075 1.2024 'International Tables Vol C Tables 4.2.6.8 and 6.1.1.4'

loop_
_geom_angle_atom_site_label_1
_geom_angle_atom_site_label_2
_geom_angle_atom_site_label_3
_geom_angle
_geom_angle_site_symmetry_1
_geom_angle_site_symmetry_3
O2 C1 O1 121.5(3) . .
O2 C1 C2 118.3(3) . .
O1 C1 C2 120.2(3) . .
C3 C2 C8 117.7(3) . .
C3 C2 C1 122.9(3) . .
C8 C2 C1 119.4(3) . .
C4 C3 O5 123.8(3) . .
C4 C3 C2 121.1(3) . .
O5 C3 C2 115.1(3) . .
C3 C4 C5 120.0(3) . .
C3 C4 H4 120.0 . .
C5 C4 H4 120.0 . .
C7 C5 C4 119.3(3) . .
C7 C5 C6 119.5(3) . .
C4 C5 C6 121.1(3) . .
O4 C6 O3 121.4(3) . .
O4 C6 C5 118.8(3) . .
O3 C6 C5 119.7(3) . .
O4 C6 Cd3 56.24(17) . 1_545
O3 C6 Cd3 65.23(17) . 1_545
C5 C6 Cd3 175.0(2) . 1_545
C8 C7 C5 120.4(3) . .
C8 C7 H7 119.8 . .
C5 C7 H7 119.8 . .
C7 C8 C2 121.4(3) . .
C7 C8 H8 119.3 . .
C2 C8 H8 119.3 . .
C10 C9 C15 121.5(3) . .
C10 C9 O5 121.6(3) . .
C15 C9 O5 116.8(4) . .
C9 C10 C11 119.4(3) . .
C9 C10 H10 120.3 . .
C11 C10 H10 120.3 . .
C12 C11 C10 120.1(4) . .
C12 C11 H11 119.9 . .
C10 C11 H11 119.9 . .
C14 C12 C11 119.3(3) . .
C14 C12 C13 121.1(3) . .
C11 C12 C13 119.6(3) . .
O6 C13 O7 121.2(3) . .
O6 C13 C12 119.8(3) . .
O7 C13 C12 119.0(3) . .
C12 C14 C15 120.8(3) . .
C12 C14 H14 119.6 . .
C15 C14 H14 119.6 . .
C9 C15 C14 118.8(4) . .
C9 C15 H15 120.6 . .
C14 C15 H15 120.6 . .
O8 C16 O9 121.6(3) . .
O8 C16 C17 118.6(3) . .
O9 C16 C17 119.8(3) . .
C23 C17 C18 119.1(3) . .
C23 C17 C16 120.5(3) . .
C18 C17 C16 120.3(3) . .
O12 C18 C19 125.1(3) . .
O12 C18 C17 114.0(3) . .
C19 C18 C17 120.9(3) . .
C18 C19 C20 119.6(3) . .
C18 C19 H19 120.2 . .
C20 C19 H19 120.2 . .
C22 C20 C19 119.5(3) . .
C22 C20 C21 119.3(3) . .
C19 C20 C21 121.1(3) . .
O10 C21 O11 121.0(3) . .
O10 C21 C20 118.6(3) . .
O11 C21 C20 120.4(3) . .
O10 C21 Cd1 57.61(18) . 1_565
O11 C21 Cd1 63.55(18) . 1_565
C20 C21 Cd1 174.5(3) . 1_565
C23 C22 C20 120.4(3) . .
C23 C22 H22 119.8 . .
C20 C22 H22 119.8 . .
C22 C23 C17 120.4(3) . .
C22 C23 H23 119.8 . .
C17 C23 H23 119.8 . .
C25 C24 C30 121.6(3) . .
C25 C24 O12 120.1(4) . .
C30 C24 O12 118.1(4) . .
C24 C25 C26 118.8(4) . .
C24 C25 H25 120.6 . .
C26 C25 H25 120.6 . .
C27 C26 C25 120.9(4) . .
C27 C26 H26 119.6 . .
C25 C26 H26 119.6 . .
C29 C27 C26 119.0(3) . .
C29 C27 C28 120.7(3) . .
C26 C27 C28 120.3(4) . .
O14 C28 O13 120.9(3) . .
O14 C28 C27 119.6(3) . .
O13 C28 C27 119.5(3) . .
C27 C29 C30 120.8(4) . .
C27 C29 H29 119.6 . .
C30 C29 H29 119.6 . .
C24 C30 C29 118.8(4) . .
C24 C30 H30 120.6 . .
C29 C30 H30 120.6 . .
N1 C31 C32 109.8(3) . 2
N1 C31 H31A 109.7 . .
C32 C31 H31A 109.7 2 .
N1 C31 H31B 109.7 . .
C32 C31 H31B 109.7 2 .
H31A C31 H31B 108.2 . .
N1 C32 C31 109.9(3) . 2
N1 C32 H32A 109.7 . .
C31 C32 H32A 109.7 2 .
N1 C32 H32B 109.7 . .
C31 C32 H32B 109.7 2 .
H32A C32 H32B 108.2 . .
N2 C33 C34 110.5(3) . 2_766
N2 C33 H33A 109.5 . .
C34 C33 H33A 109.5 2_766 .
N2 C33 H33B 109.5 . .
C34 C33 H33B 109.5 2_766 .
H33A C33 H33B 108.1 . .
N2 C34 C33 109.6(3) . 2_766
N2 C34 H34A 109.8 . .
C33 C34 H34A 109.8 2_766 .
N2 C34 H34B 109.8 . .
C33 C34 H34B 109.8 2_766 .
H34A C34 H34B 108.2 . .
O15 Cd1 O16 111.00(10) . .
O15 Cd1 O10 99.47(10) . 1_545
O16 Cd1 O10 149.34(9) . 1_545
O15 Cd1 O1 78.66(9) . .
O16 Cd1 O1 81.65(9) . .
O10 Cd1 O1 101.68(9) 1_545 .
O15 Cd1 N1 85.11(10) . .
O16 Cd1 N1 80.69(10) . .
O10 Cd1 N1 105.99(10) 1_545 .
O1 Cd1 N1 149.83(9) . .
O15 Cd1 O11 154.68(10) . 1_545
O16 Cd1 O11 93.66(9) . 1_545
O10 Cd1 O11 55.68(8) 1_545 1_545
O1 Cd1 O11 100.18(8) . 1_545
N1 Cd1 O11 105.18(10) . 1_545
O8 Cd2 O13 87.31(9) . 2_765
O8 Cd2 O2 165.59(9) . .
O13 Cd2 O2 81.18(9) 2_765 .
O8 Cd2 O6 115.94(9) . 2_556
O13 Cd2 O6 125.50(9) 2_765 2_556
O2 Cd2 O6 78.05(9) . 2_556
O8 Cd2 O7 81.58(9) . 2_556
O13 Cd2 O7 165.50(9) 2_765 2_556
O2 Cd2 O7 111.10(8) . 2_556
O6 Cd2 O7 53.40(8) 2_556 2_556
O8 Cd2 O1 127.80(9) . .
O13 Cd2 O1 119.59(8) 2_765 .
O2 Cd2 O1 53.38(8) . .
O6 Cd2 O1 85.39(8) 2_556 .
O7 Cd2 O1 74.80(8) 2_556 .
O8 Cd2 O14 79.98(10) . 2_765
O13 Cd2 O14 53.40(9) 2_765 2_765
O2 Cd2 O14 86.18(10) . 2_765
O6 Cd2 O14 163.98(9) 2_556 2_765
O7 Cd2 O14 132.53(9) 2_556 2_765
O1 Cd2 O14 82.92(8) . 2_765
O8 Cd2 O9 52.99(9) . .
O13 Cd2 O9 74.67(8) 2_765 .
O2 Cd2 O9 130.54(9) . .
O6 Cd2 O9 81.94(8) 2_556 .
O7 Cd2 O9 91.15(8) 2_556 .
O1 Cd2 O9 165.01(8) . .
O14 Cd2 O9 110.98(9) 2_765 .
O18 Cd3 O17 100.45(10) . .
O18 Cd3 O4 93.61(9) . 1_565
O17 Cd3 O4 165.66(9) . 1_565
O18 Cd3 O9 89.83(9) . .
O17 Cd3 O9 77.87(9) . .
O4 Cd3 O9 99.58(9) 1_565 .
O18 Cd3 N2 107.66(10) . .
O17 Cd3 N2 78.20(10) . .
O4 Cd3 N2 100.25(10) 1_565 .
O9 Cd3 N2 152.52(9) . .
O18 Cd3 O3 148.28(9) . 1_565
O17 Cd3 O3 110.63(9) . 1_565
O4 Cd3 O3 55.09(8) 1_565 1_565
O9 Cd3 O3 90.63(8) . 1_565
N2 Cd3 O3 85.33(9) . 1_565
C31 N1 C32 108.1(3) . .
C31 N1 Cd1 117.9(2) . .
C32 N1 Cd1 117.2(2) . .
C31 N1 H1 103.9 . .
C32 N1 H1 103.9 . .
Cd1 N1 H1 103.9 . .
C33 N2 C34 109.0(3) . .
C33 N2 Cd3 119.8(2) . .
C34 N2 Cd3 113.4(2) . .
C33 N2 H2 104.3 . .
C34 N2 H2 104.3 . .
Cd3 N2 H2 104.3 . .
C1 O1 Cd1 135.4(2) . .
C1 O1 Cd2 90.1(2) . .
Cd1 O1 Cd2 129.86(10) . .
C1 O2 Cd2 93.7(2) . .
C6 O3 Cd3 86.84(19) . 1_545
C6 O4 Cd3 96.6(2) . 1_545
C3 O5 C9 118.6(3) . .
C13 O6 Cd2 92.7(2) . 2_556
C13 O7 Cd2 91.83(19) . 2_556
C16 O8 Cd2 100.1(2) . .
C16 O9 Cd3 141.0(2) . .
C16 O9 Cd2 85.0(2) . .
Cd3 O9 Cd2 126.18(10) . .
C21 O10 Cd1 94.6(2) . 1_565
C21 O11 Cd1 88.5(2) . 1_565
C18 O12 C24 119.8(3) . .
C28 O13 Cd2 96.7(2) . 2_765
C28 O14 Cd2 88.7(2) . 2_765
Cd1 O15 H1W 131.7 . .
Cd1 O15 H2W 110.9 . .
H1W O15 H2W 114.9 . .
Cd1 O16 H3W 126.1 . .
Cd1 O16 H4W 116.7 . .
H3W O16 H4W 107.8 . .
Cd3 O17 H5W 113.9 . .
Cd3 O17 H6W 111.0 . .
H5W O17 H6W 111.0 . .
Cd3 O18 H7W 109.9 . .
Cd3 O18 H8W 131.2 . .
H7W O18 H8W 92.8 . .

loop_
_geom_bond_atom_site_label_1
_geom_bond_atom_site_label_2
_geom_bond_distance
_geom_bond_site_symmetry_2
C1 O2 1.254(4) .
C1 O1 1.265(4) .
C1 C2 1.493(5) .
C2 C3 1.398(4) .
C2 C8 1.398(4) .
C3 C4 1.380(5) .
C3 O5 1.389(4) .
C4 C5 1.395(4) .
C4 H4 0.9300 .
C5 C7 1.384(5) .
C5 C6 1.494(5) .
C6 O4 1.248(4) .
C6 O3 1.273(4) .
C7 C8 1.373(5) .
C7 H7 0.9300 .
C8 H8 0.9300 .
C9 C10 1.368(5) .
C9 C15 1.376(5) .
C9 O5 1.395(4) .
C10 C11 1.391(5) .
C10 H10 0.9300 .
C11 C12 1.389(5) .
C11 H11 0.9300 .
C12 C14 1.377(5) .
C12 C13 1.500(5) .
C13 O6 1.261(4) .
C13 O7 1.261(5) .
C14 C15 1.390(5) .
C14 H14 0.9300 .
C15 H15 0.9300 .
C16 O8 1.241(4) .
C16 O9 1.271(4) .
C16 C17 1.498(5) .
C17 C23 1.384(5) .
C17 C18 1.396(5) .
C18 O12 1.375(4) .
C18 C19 1.380(5) .
C19 C20 1.398(4) .
C19 H19 0.9300 .
C20 C22 1.389(5) .
C20 C21 1.494(5) .
C21 O10 1.258(4) .
C21 O11 1.265(4) .
C22 C23 1.383(5) .
C22 H22 0.9300 .
C23 H23 0.9300 .
C24 C25 1.366(6) .
C24 C30 1.369(6) .
C24 O12 1.395(4) .
C25 C26 1.389(5) .
C25 H25 0.9300 .
C26 C27 1.380(5) .
C26 H26 0.9300 .
C27 C29 1.373(6) .
C27 C28 1.499(5) .
C28 O14 1.249(4) .
C28 O13 1.256(5) .
C29 C30 1.392(5) .
C29 H29 0.9300 .
C30 H30 0.9300 .
C31 N1 1.474(4) .
C31 C32 1.510(5) 2
C31 H31A 0.9700 .
C31 H31B 0.9700 .
C32 N1 1.488(5) .
C32 C31 1.510(5) 2
C32 H32A 0.9700 .
C32 H32B 0.9700 .
C33 N2 1.477(5) .
C33 C34 1.503(5) 2_766
C33 H33A 0.9700 .
C33 H33B 0.9700 .
C34 N2 1.480(5) .
C34 C33 1.503(5) 2_766
C34 H34A 0.9700 .
C34 H34B 0.9700 .
Cd1 O15 2.266(2) .
Cd1 O16 2.269(2) .
Cd1 O10 2.283(2) 1_545
Cd1 O1 2.321(2) .
Cd1 N1 2.366(3) .
Cd1 O11 2.413(2) 1_545
Cd2 O8 2.285(3) .
Cd2 O13 2.332(2) 2_765
Cd2 O2 2.408(2) .
Cd2 O6 2.436(3) 2_556
Cd2 O7 2.454(2) 2_556
Cd2 O1 2.481(2) .
Cd2 O14 2.506(3) 2_765
Cd2 O9 2.593(3) .
Cd3 O18 2.245(2) .
Cd3 O17 2.269(2) .
Cd3 O4 2.272(2) 1_565
Cd3 O9 2.296(3) .
Cd3 N2 2.402(3) .
Cd3 O3 2.469(2) 1_565
N1 H1 0.9800 .
N2 H2 0.9800 .
O3 Cd3 2.469(2) 1_545
O4 Cd3 2.272(2) 1_545
O6 Cd2 2.435(3) 2_556
O7 Cd2 2.454(2) 2_556
O10 Cd1 2.283(2) 1_565
O11 Cd1 2.413(2) 1_565
O13 Cd2 2.332(2) 2_765
O14 Cd2 2.506(3) 2_765
O15 H1W 0.8317 .
O15 H2W 0.8405 .
O16 H3W 0.8341 .
O16 H4W 0.8342 .
O17 H5W 0.8466 .
O17 H6W 0.8432 .
O18 H7W 0.8372 .
O18 H8W 0.8332 .

loop_
_geom_hbond_atom_site_label_D
_geom_hbond_atom_site_label_H
_geom_hbond_atom_site_label_A
_geom_hbond_distance_DH
_geom_hbond_distance_HA
_geom_hbond_distance_DA
_geom_hbond_angle_DHA
_geom_hbond_site_symmetry_A
O18 H8W O7 0.83 2.04 2.861(4) 168.9 2_656
O18 H7W O13 0.84 1.81 2.645(4) 174.3 2_765
O17 H6W O3 0.84 1.85 2.684(4) 167.3 2_656
O17 H5W O6 0.85 1.92 2.748(4) 166.4 2_556
O16 H4W O14 0.83 1.86 2.686(4) 173.5 2_765
O16 H3W O11 0.83 1.91 2.735(4) 172.5 2_665
O15 H2W O7 0.84 1.95 2.776(4) 167.9 2_556
O15 H1W O2 0.83 2.03 2.845(3) 168.1 1_455
N2 H2 O3 0.98 2.12 3.060(4) 159.1 2_656
C32 H32A O11 0.97 2.48 3.438(4) 167.8 2_665

loop_
_geom_torsion_atom_site_label_1
_geom_torsion_atom_site_label_2
_geom_torsion_atom_site_label_3
_geom_torsion_atom_site_label_4
_geom_torsion
_geom_torsion_site_symmetry_1
_geom_torsion_site_symmetry_4
O2 C1 C2 C3 123.4(4) . .
O1 C1 C2 C3 -58.0(5) . .
O2 C1 C2 C8 -55.8(5) . .
O1 C1 C2 C8 122.8(4) . .
C8 C2 C3 C4 -1.0(5) . .
C1 C2 C3 C4 179.8(3) . .
C8 C2 C3 O5 178.1(3) . .
C1 C2 C3 O5 -1.1(5) . .
O5 C3 C4 C5 -179.6(3) . .
C2 C3 C4 C5 -0.6(6) . .
C3 C4 C5 C7 0.7(5) . .
C3 C4 C5 C6 179.4(3) . .
C7 C5 C6 O4 -6.4(5) . .
C4 C5 C6 O4 174.9(3) . .
C7 C5 C6 O3 171.5(3) . .
C4 C5 C6 O3 -7.2(5) . .
C4 C5 C7 C8 0.8(6) . .
C6 C5 C7 C8 -178.0(3) . .
C5 C7 C8 C2 -2.5(6) . .
C3 C2 C8 C7 2.5(6) . .
C1 C2 C8 C7 -178.2(4) . .
C15 C9 C10 C11 1.0(6) . .
O5 C9 C10 C11 176.9(3) . .
C9 C10 C11 C12 -0.9(6) . .
C10 C11 C12 C14 0.1(5) . .
C10 C11 C12 C13 -178.7(3) . .
C14 C12 C13 O6 -4.6(5) . .
C11 C12 C13 O6 174.2(3) . .
C14 C12 C13 O7 176.1(3) . .
C11 C12 C13 O7 -5.1(5) . .
C11 C12 C14 C15 0.6(6) . .
C13 C12 C14 C15 179.4(3) . .
C10 C9 C15 C14 -0.3(6) . .
O5 C9 C15 C14 -176.4(3) . .
C12 C14 C15 C9 -0.5(6) . .
O8 C16 C17 C23 94.3(4) . .
O9 C16 C17 C23 -84.0(4) . .
O8 C16 C17 C18 -85.4(4) . .
O9 C16 C17 C18 96.4(4) . .
C23 C17 C18 O12 179.9(3) . .
C16 C17 C18 O12 -0.4(5) . .
C23 C17 C18 C19 -0.5(6) . .
C16 C17 C18 C19 179.1(3) . .
O12 C18 C19 C20 -179.6(3) . .
C17 C18 C19 C20 0.9(6) . .
C18 C19 C20 C22 0.2(5) . .
C18 C19 C20 C21 178.5(3) . .
C22 C20 C21 O10 2.7(5) . .
C19 C20 C21 O10 -175.7(3) . .
C22 C20 C21 O11 -177.6(3) . .
C19 C20 C21 O11 4.0(5) . .
C19 C20 C22 C23 -1.8(6) . .
C21 C20 C22 C23 179.9(4) . .
C20 C22 C23 C17 2.2(6) . .
C18 C17 C23 C22 -1.1(6) . .
C16 C17 C23 C22 179.3(4) . .
C30 C24 C25 C26 2.3(7) . .
O12 C24 C25 C26 -173.2(4) . .
C24 C25 C26 C27 -0.8(7) . .
C25 C26 C27 C29 -1.1(6) . .
C25 C26 C27 C28 177.0(4) . .
C29 C27 C28 O14 -13.8(6) . .
C26 C27 C28 O14 168.1(4) . .
C29 C27 C28 O13 165.7(4) . .
C26 C27 C28 O13 -12.4(5) . .
C26 C27 C29 C30 1.5(7) . .
C28 C27 C29 C30 -176.6(4) . .
C25 C24 C30 C29 -1.8(7) . .
O12 C24 C30 C29 173.7(4) . .
C27 C29 C30 C24 -0.1(7) . .
C32 C31 N1 C32 60.0(4) 2 .
C32 C31 N1 Cd1 -75.9(3) 2 .
C31 C32 N1 C31 -60.1(4) 2 .
C31 C32 N1 Cd1 76.1(3) 2 .
C34 C33 N2 C34 59.5(5) 2_766 .
C34 C33 N2 Cd3 -73.5(3) 2_766 .
C33 C34 N2 C33 -58.9(4) 2_766 .
C33 C34 N2 Cd3 77.3(3) 2_766 .
O2 C1 O1 Cd1 144.4(3) . .
C2 C1 O1 Cd1 -34.1(5) . .
O2 C1 O1 Cd2 -11.6(3) . .
C2 C1 O1 Cd2 169.8(3) . .
O1 C1 O2 Cd2 12.0(4) . .
C2 C1 O2 Cd2 -169.4(3) . .
O4 C6 O3 Cd3 -2.5(3) . 1_545
C5 C6 O3 Cd3 179.7(3) . 1_545
O3 C6 O4 Cd3 2.7(4) . 1_545
C5 C6 O4 Cd3 -179.5(3) . 1_545
C4 C3 O5 C9 8.9(5) . .
C2 C3 O5 C9 -170.2(3) . .
C10 C9 O5 C3 67.2(5) . .
C15 C9 O5 C3 -116.7(4) . .
O7 C13 O6 Cd2 9.8(3) . 2_556
C12 C13 O6 Cd2 -169.5(3) . 2_556
O6 C13 O7 Cd2 -9.7(3) . 2_556
C12 C13 O7 Cd2 169.5(3) . 2_556
O9 C16 O8 Cd2 -6.4(4) . .
C17 C16 O8 Cd2 175.4(2) . .
O8 C16 O9 Cd3 151.9(3) . .
C17 C16 O9 Cd3 -29.9(5) . .
O8 C16 O9 Cd2 5.5(3) . .
C17 C16 O9 Cd2 -176.3(3) . .
O11 C21 O10 Cd1 -4.2(4) . 1_565
C20 C21 O10 Cd1 175.5(3) . 1_565
O10 C21 O11 Cd1 4.0(3) . 1_565
C20 C21 O11 Cd1 -175.7(3) . 1_565
C19 C18 O12 C24 -2.6(6) . .
C17 C18 O12 C24 176.9(3) . .
C25 C24 O12 C18 -86.4(5) . .
C30 C24 O12 C18 98.0(5) . .
O14 C28 O13 Cd2 5.6(4) . 2_765
C27 C28 O13 Cd2 -173.9(3) . 2_765
O13 C28 O14 Cd2 -5.2(4) . 2_765
C27 C28 O14 Cd2 174.3(3) . 2_765
